data_7110611
loop_
_publ_author_name
'Hsieh, Ming-Fang'
'Rao, Polisetti Dharma'
'Liao, Chun-Chen'

_publ_section_title
;
 Diels--Alder and Michael addition reactions of indoles with masked
 o-benzoquinones: synthesis of highly functionalized hydrocarbazoles and
 3-arylindoles
;
_journal_issue 15
_journal_name_full 'Chemical Communications'
_journal_page_first 1441
_journal_paper_doi 10.1039/a904366g
_journal_year 1999
_chemical_formula_sum 'C17 H14 Br N O4'
_chemical_formula_weight 376.20
_chemical_name_systematic
; 
 ? 
;
_space_group_IT_number 2
_symmetry_cell_setting triclinic
_symmetry_space_group_name_Hall '-P 1'
_symmetry_space_group_name_H-M 'P -1'
_atom_sites_solution_hydrogens difmap
_atom_sites_solution_primary direct
_atom_sites_solution_secondary difmap
_audit_creation_method SHELXL
_cell_angle_alpha 90.7060(10)
_cell_angle_beta 96.9180(10)
_cell_angle_gamma 117.1930(10)
_cell_formula_units_Z 2
_cell_length_a 9.0176(2)
_cell_length_b 9.4144(2)
_cell_length_c 10.36370(10)
_cell_measurement_reflns_used 5457
_cell_measurement_temperature 295(2)
_cell_measurement_theta_max 25
_cell_measurement_theta_min 2.5
_cell_volume 774.62(3)
_computing_cell_refinement 'Smart (Siemens, 1995)'
_computing_data_collection 'Smart (Siemens, 1995)'
_computing_data_reduction 'Smart (Siemens, 1995)'
_computing_molecular_graphics 'SHELXTL-PLUS (Siemens, 1994)'
_computing_publication_material 'SHELXTL-PLUS (Siemens, 1994)'
_computing_structure_refinement 'SHELXTL-PLUS (Siemens, 1994)'
_computing_structure_solution 'SHELXTL-PLUS (Siemens, 1994)'
_diffrn_ambient_temperature 293(2)
_diffrn_measurement_device 'Siemens Smart CCD'
_diffrn_measurement_method '\w scans'
_diffrn_radiation_monochromator graphite
_diffrn_radiation_source 'fine-focus sealed tube'
_diffrn_radiation_type MoK\a
_diffrn_radiation_wavelength 0.71073
_diffrn_reflns_av_R_equivalents 0.0347
_diffrn_reflns_av_sigmaI/netI 0.0294
_diffrn_reflns_limit_h_max 11
_diffrn_reflns_limit_h_min -11
_diffrn_reflns_limit_k_max 11
_diffrn_reflns_limit_k_min -11
_diffrn_reflns_limit_l_max 13
_diffrn_reflns_limit_l_min -13
_diffrn_reflns_number 7349
_diffrn_reflns_theta_max 27.92
_diffrn_reflns_theta_min 1.99
_exptl_absorpt_coefficient_mu 2.673
_exptl_absorpt_correction_T_max 0.9420
_exptl_absorpt_correction_T_min 0.6580
_exptl_absorpt_correction_type empirical
_exptl_crystal_colour Colorless
_exptl_crystal_density_diffrn 1.613
_exptl_crystal_density_meas ?
_exptl_crystal_density_method 'not measured'
_exptl_crystal_description Columnar
_exptl_crystal_F_000 380
_exptl_crystal_size_max 0.60
_exptl_crystal_size_mid 0.40
_exptl_crystal_size_min 0.30
_refine_diff_density_max 0.450
_refine_diff_density_min -0.692
_refine_diff_density_rms 0.053
_refine_ls_extinction_method SHELXL
_refine_ls_goodness_of_fit_all 1.185
_refine_ls_goodness_of_fit_obs 1.178
_refine_ls_hydrogen_treatment noref
_refine_ls_matrix_type full
_refine_ls_number_parameters 208
_refine_ls_number_reflns 3316
_refine_ls_number_restraints 0
_refine_ls_restrained_S_all 1.187
_refine_ls_restrained_S_obs 1.178
_refine_ls_R_factor_all 0.0413
_refine_ls_R_factor_obs 0.0349
_refine_ls_shift/esd_max 0.002
_refine_ls_shift/esd_mean 0.000
_refine_ls_structure_factor_coef Fsqd
_refine_ls_weighting_details 'w=1/[\s^2^(Fo^2^)+(0.0364P)^2^+0.4249P] where P=(Fo^2^+2Fc^2^)/3'
_refine_ls_weighting_scheme calc
_refine_ls_wR_factor_all 0.0957
_refine_ls_wR_factor_obs 0.0893
_reflns_number_observed 2952
_reflns_number_total 3317
_reflns_observed_criterion >2sigma(I)
_cod_data_source_file 904366gsup1.cif
_cod_data_source_block ot17m
_cod_depositor_comments
;
The following automatic conversions were performed:

'_symmetry_cell_setting' value 'Triclinic' changed to 'triclinic'
according to /home/saulius/struct/CIF-dictionaries/cif_core.dic
dictionary named 'cif_core.dic' version 2.4.2 from 2011-04-26.

Automatic conversion script
Id: cif_fix_values 1891 2012-01-12 08:04:46Z andrius 

The following automatic conversions were performed:

'_exptl_crystal_density_meas' value 'not measured' was changed to '?'
- the value is perceived as not measured.

Automatic conversion script
Id: cif_fix_values 3008 2015-01-20 13:52:24Z robertas 

The following automatic conversions were performed:

'_refine_ls_weighting_scheme' value 'calc
w=1/[\s^2^(Fo^2^)+(0.0364P)^2^+0.4249P] where P=(Fo^2^+2Fc^2^)/3' was
changed to 'calc'. New tag '_refine_ls_weighting_details' was
created. The value of the new tag was set to
'w=1/[\s^2^(Fo^2^)+(0.0364P)^2^+0.4249P] where P=(Fo^2^+2Fc^2^)/3'.

Automatic conversion script
Id: cif_fix_values 3143 2015-03-26 13:38:13Z robertas 
;
_cod_original_cell_volume 774.62(2)
_cod_original_sg_symbol_H-M P-1
_cod_database_code 7110611

loop_
_symmetry_equiv_pos_as_xyz
'x, y, z'
'-x, -y, -z'

loop_
_atom_site_aniso_label
_atom_site_aniso_U_11
_atom_site_aniso_U_22
_atom_site_aniso_U_33
_atom_site_aniso_U_23
_atom_site_aniso_U_13
_atom_site_aniso_U_12
Br1 0.0518(2) 0.0736(2) 0.0573(2) -0.01822(15) 0.01118(13) 0.0253(2)
O1 0.0489(10) 0.0394(9) 0.0304(8) 0.0033(7) -0.0017(7) 0.0089(8)
O2 0.0617(12) 0.0289(8) 0.0394(9) 0.0049(7) 0.0034(8) 0.0086(8)
O3 0.0323(8) 0.0374(8) 0.0359(8) 0.0018(6) -0.0069(6) 0.0132(7)
O4 0.0356(9) 0.0330(8) 0.0516(10) 0.0165(7) -0.0049(7) 0.0031(7)
N1 0.0271(9) 0.0282(9) 0.0388(10) -0.0028(7) -0.0024(7) 0.0010(7)
C1 0.0225(9) 0.0253(9) 0.0324(10) 0.0045(8) 0.0006(8) 0.0071(8)
C2 0.0266(10) 0.0326(10) 0.0369(11) 0.0002(9) 0.0010(8) 0.0103(8)
C3 0.0351(11) 0.0415(12) 0.0383(12) 0.0015(9) 0.0050(9) 0.0179(10)
C4 0.0298(11) 0.0478(13) 0.0467(13) 0.0119(11) 0.0110(10) 0.0152(10)
C5 0.0242(10) 0.0357(11) 0.0465(13) 0.0090(10) 0.0036(9) 0.0060(9)
C6 0.0232(9) 0.0267(10) 0.0358(11) 0.0056(8) 0.0003(8) 0.0047(8)
C7 0.0292(10) 0.0307(10) 0.0335(11) 0.0002(8) 0.0000(8) 0.0074(8)
C8 0.0225(9) 0.0247(9) 0.0318(10) 0.0016(8) 0.0005(8) 0.0062(8)
C9 0.0227(9) 0.0251(9) 0.0301(10) -0.0024(8) 0.0015(7) 0.0079(8)
C10 0.0249(9) 0.0273(10) 0.0312(10) -0.0007(8) -0.0004(8) 0.0099(8)
C11 0.0296(10) 0.0255(10) 0.0369(11) 0.0046(8) 0.0023(8) 0.0084(8)
C12 0.0246(10) 0.0302(10) 0.0439(12) 0.0040(9) -0.0020(9) 0.0029(8)
C13 0.0255(10) 0.0335(11) 0.0367(11) 0.0018(9) -0.0032(8) 0.0065(9)
C14 0.0256(10) 0.0286(10) 0.0304(10) 0.0011(8) 0.0016(8) 0.0088(8)
C15 0.0289(10) 0.0321(10) 0.0294(10) 0.0028(8) 0.0030(8) 0.0129(8)
C16 0.057(2) 0.061(2) 0.0322(12) 0.0113(12) 0.0022(11) 0.0161(14)
C17 0.068(2) 0.051(2) 0.0360(13) -0.0047(11) -0.0073(12) 0.0191(14)

loop_
_atom_site_label
_atom_site_type_symbol
_atom_site_fract_x
_atom_site_fract_y
_atom_site_fract_z
_atom_site_U_iso_or_equiv
_atom_site_thermal_displace_type
_atom_site_occupancy
_atom_site_calc_flag
Br1 Br 0.28502(4) 0.15066(4) 0.48139(3) 0.06226(13) Uani 1 d
O1 O -0.2615(2) 0.2353(2) 0.5572(2) 0.0447(4) Uani 1 d
O2 O -0.1070(3) 0.4465(2) 0.7005(2) 0.0484(4) Uani 1 d
O3 O -0.0502(2) 0.0931(2) 1.0837(2) 0.0374(4) Uani 1 d
O4 O -0.3652(2) -0.1605(2) 1.0448(2) 0.0459(4) Uani 1 d
N1 N 0.3191(2) 0.5408(2) 0.9558(2) 0.0367(4) Uani 1 d
C1 C 0.1776(2) 0.3382(2) 0.8008(2) 0.0285(4) Uani 1 d
C2 C 0.1602(3) 0.2422(3) 0.6899(2) 0.0337(5) Uani 1 d
C3 C 0.3000(3) 0.2836(3) 0.6276(2) 0.0382(5) Uani 1 d
C4 C 0.4556(3) 0.4182(3) 0.6698(3) 0.0419(5) Uani 1 d
C5 C 0.4743(3) 0.5145(3) 0.7779(2) 0.0386(5) Uani 1 d
C6 C 0.3351(3) 0.4735(2) 0.8436(2) 0.0316(4) Uani 1 d
C7 C 0.1599(3) 0.4515(3) 0.9874(2) 0.0341(5) Uani 1 d
C8 C 0.0675(2) 0.3274(2) 0.8945(2) 0.0285(4) Uani 1 d
C9 C -0.1106(2) 0.2018(2) 0.8850(2) 0.0275(4) Uani 1 d
C10 C -0.1602(3) 0.0874(2) 0.9771(2) 0.0290(4) Uani 1 d
C11 C -0.3207(3) -0.0442(2) 0.9584(2) 0.0326(4) Uani 1 d
C12 C -0.4367(3) -0.0603(3) 0.8517(2) 0.0373(5) Uani 1 d
C13 C -0.3913(3) 0.0529(3) 0.7606(2) 0.0354(5) Uani 1 d
C14 C -0.2300(3) 0.1829(2) 0.7758(2) 0.0298(4) Uani 1 d
C15 C -0.1895(3) 0.3046(3) 0.6773(2) 0.0307(4) Uani 1 d
C16 C -0.2357(4) 0.3402(4) 0.4527(3) 0.0547(7) Uani 1 d
C17 C -0.0626(4) 0.1706(4) 1.1998(3) 0.0560(7) Uani 1 d
H1 H 0.3994 0.6178 1.0018 0.080 Uiso 1 d
H4 H -0.2838 -0.1501 1.0924 0.080 Uiso 1 d
H2A H 0.0583 0.1520 0.6577 0.080 Uiso 1 d
H4A H 0.5471 0.4428 0.6268 0.080 Uiso 1 d
H5A H 0.5805 0.6077 0.8064 0.080 Uiso 1 d
H7A H 0.1300 0.4865 1.0610 0.080 Uiso 1 d
H12A H -0.5482 -0.1490 0.8431 0.080 Uiso 1 d
H13A H -0.4691 0.0409 0.6836 0.080 Uiso 1 d
H16A H -0.2379 0.4389 0.4798 0.080 Uiso 1 d
H16B H -0.3217 0.2807 0.3841 0.080 Uiso 1 d
H16C H -0.1306 0.3665 0.4301 0.080 Uiso 1 d
H17A H -0.0692 0.2714 1.1815 0.080 Uiso 1 d
H17B H 0.0233 0.1826 1.2645 0.080 Uiso 1 d
H17C H -0.1776 0.0928 1.2321 0.080 Uiso 1 d

loop_
_atom_type_symbol
_atom_type_description
_atom_type_scat_dispersion_real
_atom_type_scat_dispersion_imag
_atom_type_scat_source
C C 0.0033 0.0016 'International Tables Vol C Tables 4.2.6.8 and 6.1.1.4'
H H 0.0000 0.0000 'International Tables Vol C Tables 4.2.6.8 and 6.1.1.4'
N N 0.0061 0.0033 'International Tables Vol C Tables 4.2.6.8 and 6.1.1.4'
O O 0.0106 0.0060 'International Tables Vol C Tables 4.2.6.8 and 6.1.1.4'
Br Br -0.2901 2.4595 'International Tables Vol C Tables 4.2.6.8 and 6.1.1.4'

loop_
_geom_angle_atom_site_label_1
_geom_angle_atom_site_label_2
_geom_angle_atom_site_label_3
_geom_angle
C15 O1 C16 116.8(2)
C10 O3 C17 113.5(2)
C6 N1 C7 109.6(2)
C2 C1 C6 119.4(2)
C2 C1 C8 133.7(2)
C6 C1 C8 106.8(2)
C3 C2 C1 117.7(2)
C2 C3 C4 122.8(2)
C2 C3 Br1 119.1(2)
C4 C3 Br1 118.1(2)
C5 C4 C3 120.2(2)
C4 C5 C6 118.0(2)
N1 C6 C5 130.8(2)
N1 C6 C1 107.3(2)
C5 C6 C1 121.9(2)
C8 C7 N1 109.8(2)
C7 C8 C1 106.6(2)
C7 C8 C9 129.5(2)
C1 C8 C9 123.9(2)
C10 C9 C14 117.8(2)
C10 C9 C8 120.6(2)
C14 C9 C8 121.3(2)
O3 C10 C11 117.4(2)
O3 C10 C9 121.7(2)
C11 C10 C9 120.7(2)
O4 C11 C12 118.7(2)
O4 C11 C10 120.5(2)
C12 C11 C10 120.8(2)
C11 C12 C13 119.4(2)
C12 C13 C14 120.6(2)
C13 C14 C9 120.6(2)
C13 C14 C15 118.4(2)
C9 C14 C15 120.9(2)
O2 C15 O1 123.4(2)
O2 C15 C14 125.5(2)
O1 C15 C14 111.1(2)

loop_
_geom_bond_atom_site_label_1
_geom_bond_atom_site_label_2
_geom_bond_distance
Br1 C3 1.905(2)
O1 C15 1.340(3)
O1 C16 1.442(3)
O2 C15 1.199(3)
O3 C10 1.376(2)
O3 C17 1.442(3)
O4 C11 1.367(3)
N1 C6 1.371(3)
N1 C7 1.376(3)
C1 C2 1.402(3)
C1 C6 1.421(3)
C1 C8 1.443(3)
C2 C3 1.382(3)
C3 C4 1.407(3)
C4 C5 1.377(4)
C5 C6 1.399(3)
C7 C8 1.369(3)
C8 C9 1.486(3)
C9 C10 1.400(3)
C9 C14 1.414(3)
C10 C11 1.398(3)
C11 C12 1.383(3)
C12 C13 1.383(3)
C13 C14 1.396(3)
C14 C15 1.492(3)
